data_4027236
loop_
_publ_author_name
'Arif Baran'
'Sinem \,Cambul'
'Mehmet Nebioglu'
'Metin Balci'

_publ_section_title
;
 Design, Synthesis, and Biological Activities of Some Branched
 Carbasugars: Construction of a Substituted 6-Oxabicyclo[3.2.1]nonane
 Skeleton
;
_journal_name_full 'Journal of Organic Chemistry'
_journal_page_first 5086
_journal_page_last 5097
_journal_paper_doi 10.1021/jo300655p
_journal_volume 77
_journal_year 2012
_chemical_formula_moiety 'C14 H20 O8 '
_chemical_formula_sum 'C14 H20 O8'
_chemical_formula_weight 316.31
_space_group_IT_number 9
_symmetry_cell_setting monoclinic
_symmetry_Int_Tables_number 9
_symmetry_space_group_name_Hall 'C -2yc'
_symmetry_space_group_name_H-M 'C 1 c 1'
_cell_angle_alpha 90
_cell_angle_beta 114.956(4)
_cell_angle_gamma 90
_cell_formula_units_Z 4
_cell_length_a 11.6744(11)
_cell_length_b 18.3970(11)
_cell_length_c 7.8711(7)
_cell_measurement_reflns_used 6493
_cell_measurement_temperature 293.1
_cell_measurement_theta_max 30.0
_cell_measurement_theta_min 2.9
_cell_volume 1532.7(2)
_computing_cell_refinement PROCESS
_computing_data_collection PROCESS
_computing_data_reduction CrystalStructure
_computing_publication_material 'CrystalStructure Ver. 3.5.1'
_computing_structure_refinement CRYSTALS
_computing_structure_solution SIR92
_diffrn_detector_area_resol_mean 10.00
_diffrn_measured_fraction_theta_full 0.9393
_diffrn_measured_fraction_theta_max 0.9393
_diffrn_measurement_device_type 'Rigaku RAXIS-RAPID S'
_diffrn_measurement_method \w
_diffrn_radiation_type 'Mo K\a'
_diffrn_radiation_wavelength 0.7107
_diffrn_reflns_av_R_equivalents 0.034
_diffrn_reflns_limit_h_max 16
_diffrn_reflns_limit_h_min -16
_diffrn_reflns_limit_k_max 25
_diffrn_reflns_limit_k_min -25
_diffrn_reflns_limit_l_max 11
_diffrn_reflns_limit_l_min -10
_diffrn_reflns_number 35674
_diffrn_reflns_theta_full 30.08
_diffrn_reflns_theta_max 30.08
_exptl_absorpt_coefficient_mu 0.113
_exptl_absorpt_correction_T_max 0.978
_exptl_absorpt_correction_T_min 0.552
_exptl_absorpt_correction_type multi-scan
_exptl_absorpt_process_details
;
    Higashi, T. (1995). Program for Absorption Correction.
    Rigaku Corporation, Tokyo, Japan.
;
_exptl_crystal_colour colorless
_exptl_crystal_density_diffrn 1.371
_exptl_crystal_description prism
_exptl_crystal_F_000 672.00
_exptl_crystal_size_max 0.70
_exptl_crystal_size_mid 0.50
_exptl_crystal_size_min 0.20
_refine_diff_density_max 0.18
_refine_diff_density_min -0.24
_refine_ls_extinction_method none
_refine_ls_goodness_of_fit_ref 0.910
_refine_ls_hydrogen_treatment riding
_refine_ls_number_parameters 219
_refine_ls_number_reflns 1860
_refine_ls_R_factor_gt 0.0590
_refine_ls_shift/su_max 0.0000
_refine_ls_structure_factor_coef F
_refine_ls_weighting_details
;
    Chebychev polynomial with 3 parameters (Carruthers & Watkin, 1979)
    16.1085    7.6692    12.9105
;
_refine_ls_weighting_scheme calc
_refine_ls_wR_factor_ref 0.0830
_reflns_number_gt 1860
_reflns_number_total 2182
_reflns_threshold_expression F^2^>2.0\s(F^2^)
_cod_data_source_file jo300655p_si_001.cif
_cod_data_source_block '__ArifBaranAB-18ikinciolcum'
_cod_original_formula_sum 'C14 H20 O8 '
_cod_database_code 4027236

loop_
_symmetry_equiv_pos_as_xyz
x,y,z
x+1/2,y+1/2,z
x,-y,z+1/2
x+1/2,-y+1/2,z+1/2

loop_
_atom_site_label
_atom_site_type_symbol
_atom_site_fract_x
_atom_site_fract_y
_atom_site_fract_z
_atom_site_U_iso_or_equiv
_atom_site_adp_type
_atom_site_occupancy
_atom_site_symmetry_multiplicity
_atom_site_calc_flag
O(1) O 0.8378(3) 0.1846(1) 0.7152(3) 0.0603(6) Uani 1.00 1 d
O(2) O 0.8175(2) 0.25339(10) 0.2712(3) 0.0438(4) Uani 1.00 1 d
O(3) O 1.0102(2) 0.2591(2) 0.2669(4) 0.0637(7) Uani 1.00 1 d
O(4) O 0.8721(2) 0.11070(11) 0.2357(3) 0.0438(4) Uani 1.00 1 d
O(5) O 1.0687(3) 0.0810(2) 0.4418(5) 0.0705(8) Uani 1.00 1 d
O(6) O 0.7030(2) 0.02870(10) 0.3548(4) 0.0541(5) Uani 1.00 1 d
O(7) O 0.4886(2) 0.10922(12) 0.0796(3) 0.0500(5) Uani 1.00 1 d
O(8) O 0.4727(3) 0.0245(3) -0.1323(7) 0.1001(12) Uani 1.00 1 d
C(1) C 0.6997(2) 0.10575(12) 0.3303(4) 0.0392(5) Uani 1.00 1 d
C(2) C 0.6510(3) 0.1426(1) 0.4616(4) 0.0468(6) Uani 1.00 1 d
C(3) C 0.6594(3) 0.2253(2) 0.4548(5) 0.0517(7) Uani 1.00 1 d
C(4) C 0.8011(3) 0.2338(2) 0.5597(4) 0.0501(7) Uani 1.00 1 d
C(5) C 0.8668(2) 0.2087(1) 0.4376(4) 0.0427(5) Uani 1.00 1 d
C(6) C 0.8379(2) 0.12816(13) 0.3871(3) 0.0393(5) Uani 1.00 1 d
C(7) C 0.7391(4) 0.1297(2) 0.6670(5) 0.0582(8) Uani 1.00 1 d
C(8) C 0.6198(2) 0.1230(2) 0.1231(4) 0.0439(5) Uani 1.00 1 d
C(9) C 0.4267(3) 0.0590(2) -0.0495(5) 0.0532(6) Uani 1.00 1 d
C(10) C 0.2934(3) 0.0532(2) -0.0738(7) 0.0687(10) Uani 1.00 1 d
C(11) C 0.9922(3) 0.0895(2) 0.2813(5) 0.0492(6) Uani 1.00 1 d
C(12) C 1.0143(4) 0.0788(3) 0.1092(6) 0.0684(11) Uani 1.00 1 d
C(13) C 0.8991(3) 0.2739(1) 0.1973(4) 0.0457(6) Uani 1.00 1 d
C(14) C 0.8308(4) 0.3160(2) 0.0201(5) 0.0613(9) Uani 1.00 1 d
H(1) H 0.5673(3) 0.1277(1) 0.4354(4) 0.0594(12) Uiso 1.00 1 c
H(2) H 0.6133(3) 0.2508(2) 0.5106(5) 0.0661(13) Uiso 1.00 1 c
H(3) H 0.6318(3) 0.2404(2) 0.3282(5) 0.0658(13) Uiso 1.00 1 c
H(4) H 0.8239(3) 0.2824(2) 0.6014(4) 0.0625(13) Uiso 1.00 1 c
H(5) H 0.9555(2) 0.2160(1) 0.5016(4) 0.0506(11) Uiso 1.00 1 c
H(6) H 0.8897(2) 0.10012(13) 0.4932(3) 0.0464(11) Uiso 1.00 1 c
H(7) H 0.7745(4) 0.0824(2) 0.6795(5) 0.071(1) Uiso 1.00 1 c
H(8) H 0.6962(4) 0.1340(2) 0.7457(5) 0.072(1) Uiso 1.00 1 c
H(9) H 0.6480(2) 0.0940(2) 0.0484(4) 0.0516(11) Uiso 1.00 1 c
H(10) H 0.6289(2) 0.1729(2) 0.1006(4) 0.0518(11) Uiso 1.00 1 c
H(11) H 0.2505(3) 0.0984(2) -0.1120(7) 0.079(2) Uiso 1.00 1 c
H(12) H 0.2515(3) 0.0173(2) -0.1659(7) 0.079(2) Uiso 1.00 1 c
H(13) H 0.2936(3) 0.0389(2) 0.0423(7) 0.079(2) Uiso 1.00 1 c
H(14) H 1.0415(4) 0.0307(3) 0.1020(6) 0.088(2) Uiso 1.00 1 c
H(15) H 0.9364(4) 0.0878(3) 0.0043(6) 0.088(2) Uiso 1.00 1 c
H(16) H 1.0760(4) 0.1124(3) 0.1090(6) 0.088(2) Uiso 1.00 1 c
H(17) H 0.7913(4) 0.3574(2) 0.0440(5) 0.076(1) Uiso 1.00 1 c
H(18) H 0.8879(4) 0.3311(2) -0.0305(5) 0.076(1) Uiso 1.00 1 c
H(19) H 0.7684(4) 0.2851(2) -0.0669(5) 0.076(1) Uiso 1.00 1 c
H(20) H 0.6730 0.0060 0.3980 0.0476 Uiso 1.00 1 c

loop_
_atom_site_aniso_label
_atom_site_aniso_U_11
_atom_site_aniso_U_22
_atom_site_aniso_U_33
_atom_site_aniso_U_12
_atom_site_aniso_U_13
_atom_site_aniso_U_23
O(1) 0.073(2) 0.0595(12) 0.0445(10) -0.0130(11) 0.0212(10) -0.0016(8)
O(2) 0.0410(8) 0.0434(8) 0.0505(9) -0.0024(6) 0.0228(7) 0.0032(7)
O(3) 0.0449(11) 0.076(2) 0.073(2) -0.0048(10) 0.0281(11) 0.0057(12)
O(4) 0.0336(8) 0.0502(9) 0.0472(8) 0.0033(6) 0.0167(6) -0.0036(7)
O(5) 0.0428(11) 0.090(2) 0.070(2) 0.0154(11) 0.0160(11) 0.018(1)
O(6) 0.0544(11) 0.0357(8) 0.0739(13) -0.0019(7) 0.0289(10) 0.0007(8)
O(7) 0.0311(7) 0.0532(10) 0.0601(11) -0.0029(7) 0.0136(7) -0.0112(8)
O(8) 0.053(2) 0.109(3) 0.121(3) -0.003(2) 0.020(2) -0.069(3)
C(1) 0.0323(9) 0.0378(9) 0.0481(11) -0.0004(7) 0.0178(8) 0.0003(7)
C(2) 0.0474(12) 0.0445(10) 0.0565(13) -0.0026(9) 0.0296(10) -0.0018(9)
C(3) 0.062(2) 0.0425(11) 0.060(1) 0.0038(11) 0.0354(13) -0.0027(10)
C(4) 0.062(2) 0.0454(11) 0.0488(12) -0.0052(10) 0.0288(11) -0.0055(9)
C(5) 0.0408(11) 0.0435(10) 0.0427(10) -0.0057(8) 0.0166(8) -0.0026(8)
C(6) 0.0323(9) 0.0404(10) 0.0430(10) 0.0000(7) 0.0138(7) 0.0004(7)
C(7) 0.071(2) 0.055(1) 0.052(1) -0.0092(13) 0.0302(13) 0.0032(11)
C(8) 0.0321(9) 0.0499(11) 0.0471(11) -0.0051(8) 0.0143(8) -0.0031(9)
C(9) 0.0348(10) 0.0482(12) 0.067(2) -0.0025(9) 0.0120(10) -0.0075(11)
C(10) 0.040(1) 0.071(2) 0.086(2) -0.012(1) 0.018(2) -0.005(2)
C(11) 0.0397(11) 0.0439(11) 0.067(2) 0.0083(9) 0.0260(11) 0.0083(10)
C(12) 0.064(2) 0.080(2) 0.077(2) 0.019(2) 0.045(2) 0.007(2)
C(13) 0.0474(12) 0.0439(10) 0.0512(12) -0.0058(9) 0.0260(10) -0.0037(9)
C(14) 0.070(2) 0.063(2) 0.058(2) 0.005(1) 0.033(1) 0.0113(13)

loop_
_atom_type_symbol
_atom_type_description
_atom_type_scat_dispersion_real
_atom_type_scat_dispersion_imag
_atom_type_scat_source
C C 0.003 0.002
;
International Tables for Crystallography
(1992, Vol. C, Tables 4.2.6.8 and 6.1.1.4)
;
H H 0.000 0.000
;
International Tables for Crystallography
(1992, Vol. C, Table 6.1.1.4)
;
O O 0.011 0.006
;
International Tables for Crystallography
(1992, Vol. C, Tables 4.2.6.8 and 6.1.1.4)
;

loop_
_geom_angle_atom_site_label_1
_geom_angle_atom_site_label_2
_geom_angle_atom_site_label_3
_geom_angle
_geom_angle_publ_flag
C(4) O(1) C(7) 107.3(2) yes
C(5) O(2) C(13) 117.5(2) yes
C(6) O(4) C(11) 117.5(2) yes
C(1) O(6) H(20) 130.7(3) no
C(8) O(7) C(9) 118.7(3) yes
C(2) C(1) C(6) 109.1(2) yes
C(2) C(1) C(8) 113.2(2) yes
C(2) C(1) O(6) 110.2(3) yes
C(6) C(1) C(8) 110.2(2) yes
C(6) C(1) O(6) 105.1(2) yes
C(8) C(1) O(6) 108.6(2) yes
C(3) C(2) C(7) 99.7(2) yes
C(3) C(2) H(1) 110.8(3) no
C(3) C(2) C(1) 111.7(3) yes
C(7) C(2) H(1) 110.9(4) no
C(7) C(2) C(1) 111.7(3) yes
H(1) C(2) C(1) 111.5(3) no
C(4) C(3) H(2) 113.5(3) no
C(4) C(3) H(3) 110.5(4) no
C(4) C(3) C(2) 98.9(2) yes
H(2) C(3) H(3) 109.5(4) no
H(2) C(3) C(2) 114.7(4) no
H(3) C(3) C(2) 109.3(3) no
C(5) C(4) H(4) 111.1(4) no
C(5) C(4) O(1) 107.2(3) yes
C(5) C(4) C(3) 110.3(2) yes
H(4) C(4) O(1) 111.1(3) no
H(4) C(4) C(3) 111.6(4) no
O(1) C(4) C(3) 105.4(3) yes
C(6) C(5) H(5) 110.2(3) no
C(6) C(5) O(2) 110.8(2) yes
C(6) C(5) C(4) 109.9(2) yes
H(5) C(5) O(2) 109.1(3) no
H(5) C(5) C(4) 110.2(3) no
O(2) C(5) C(4) 106.4(2) yes
H(6) C(6) O(4) 108.1(3) no
H(6) C(6) C(1) 108.0(3) no
H(6) C(6) C(5) 107.9(2) no
O(4) C(6) C(1) 108.8(2) yes
O(4) C(6) C(5) 108.8(2) yes
C(1) C(6) C(5) 115.0(2) yes
H(7) C(7) H(8) 109.5(5) no
H(7) C(7) O(1) 110.3(5) no
H(7) C(7) C(2) 108.8(4) no
H(8) C(7) O(1) 110.5(4) no
H(8) C(7) C(2) 111.9(4) no
O(1) C(7) C(2) 105.9(3) yes
H(9) C(8) H(10) 109.5(4) no
H(9) C(8) O(7) 111.4(3) no
H(9) C(8) C(1) 109.2(3) no
H(10) C(8) O(7) 108.4(3) no
H(10) C(8) C(1) 109.5(3) no
O(7) C(8) C(1) 108.9(3) yes
C(10) C(9) O(7) 110.3(3) yes
C(10) C(9) O(8) 125.5(3) yes
O(7) C(9) O(8) 124.2(3) yes
H(11) C(10) H(12) 109.5(5) no
H(11) C(10) H(13) 109.5(7) no
H(11) C(10) C(9) 111.1(5) no
H(12) C(10) H(13) 109.5(6) no
H(12) C(10) C(9) 108.8(5) no
H(13) C(10) C(9) 108.5(4) no
C(12) C(11) O(4) 110.7(3) yes
C(12) C(11) O(5) 126.5(3) yes
O(4) C(11) O(5) 122.8(4) yes
H(14) C(12) H(15) 109.5(6) no
H(14) C(12) H(16) 109.5(7) no
H(14) C(12) C(11) 111.6(5) no
H(15) C(12) H(16) 109.5(6) no
H(15) C(12) C(11) 107.2(6) no
H(16) C(12) C(11) 109.6(5) no
C(14) C(13) O(2) 110.4(3) yes
C(14) C(13) O(3) 125.9(4) yes
O(2) C(13) O(3) 123.7(3) yes
H(17) C(14) H(18) 109.5(5) no
H(17) C(14) H(19) 109.5(5) no
H(17) C(14) C(13) 110.0(4) no
H(18) C(14) H(19) 109.5(6) no
H(18) C(14) C(13) 110.5(4) no
H(19) C(14) C(13) 107.9(4) no

loop_
_geom_bond_atom_site_label_1
_geom_bond_atom_site_label_2
_geom_bond_distance
_geom_bond_publ_flag
O(1) C(4) 1.434(4) yes
O(1) C(7) 1.457(5) yes
O(2) C(5) 1.445(3) yes
O(2) C(13) 1.361(5) yes
O(3) C(13) 1.207(4) yes
O(4) C(6) 1.444(4) yes
O(4) C(11) 1.349(4) yes
O(5) C(11) 1.211(4) yes
O(6) C(1) 1.429(3) yes
O(6) H(20) 0.716(3) no
O(7) C(8) 1.445(3) yes
O(7) C(9) 1.337(4) yes
O(8) C(9) 1.189(6) yes
C(1) C(2) 1.531(5) yes
C(1) C(6) 1.539(3) yes
C(1) C(8) 1.532(3) yes
C(2) C(3) 1.527(4) yes
C(2) C(7) 1.525(4) yes
C(2) H(1) 0.950(4) no
C(3) C(4) 1.514(5) yes
C(3) H(2) 0.950(6) no
C(3) H(3) 0.950(5) no
C(4) C(5) 1.533(5) yes
C(4) H(4) 0.950(4) no
C(5) C(6) 1.533(3) yes
C(5) H(5) 0.950(3) no
C(6) H(6) 0.950(3) no
C(7) H(7) 0.950(5) no
C(7) H(8) 0.950(7) no
C(8) H(9) 0.950(4) no
C(8) H(10) 0.950(4) no
C(9) C(10) 1.490(5) yes
C(10) H(11) 0.950(6) no
C(10) H(12) 0.950(6) no
C(10) H(13) 0.950(7) no
C(11) C(12) 1.496(7) yes
C(12) H(14) 0.950(7) no
C(12) H(15) 0.950(5) no
C(12) H(16) 0.950(7) no
C(13) C(14) 1.498(4) yes
C(14) H(17) 0.950(6) no
C(14) H(18) 0.950(7) no
C(14) H(19) 0.950(5) no

loop_
_geom_contact_atom_site_label_1
_geom_contact_atom_site_label_2
_geom_contact_distance
_geom_contact_publ_flag
_geom_contact_site_symmetry_2
O(1) C(1) 3.124(3) yes 55501
O(1) C(2) 2.380(3) yes 55501
O(1) C(3) 2.345(4) yes 55501
O(1) C(5) 2.389(4) yes 55501
O(1) C(6) 2.784(4) yes 55501
O(1) H(1) 3.170(4) no 55501
O(1) H(2) 2.717(4) no 55501
O(1) H(2) 3.294(4) no 55504
O(1) H(3) 3.151(4) no 55501
O(1) H(3) 3.449(5) no 55504
O(1) H(4) 1.985(4) no 55501
O(1) H(5) 2.645(5) no 55501
O(1) H(6) 2.594(4) no 55501
O(1) H(7) 1.996(4) no 55501
O(1) H(8) 1.999(6) no 55501
O(2) O(3) 2.266(4) yes 55501
O(2) O(4) 2.743(3) yes 55501
O(2) O(7) 3.490(3) yes 55504
O(2) C(1) 3.167(3) yes 55501
O(2) C(2) 3.555(4) yes 55501
O(2) C(3) 2.831(5) yes 55501
O(2) C(4) 2.386(4) yes 55501
O(2) C(6) 2.452(3) yes 55501
O(2) C(8) 3.189(3) yes 55501
O(2) C(14) 2.348(5) yes 55501
O(2) H(3) 2.404(5) no 55501
O(2) H(4) 2.624(4) no 55501
O(2) H(5) 1.973(3) no 55501
O(2) H(6) 3.236(3) no 55501
O(2) H(9) 3.559(3) no 55501
O(2) H(10) 2.519(3) no 55501
O(2) H(11) 3.083(5) no 55504
O(2) H(17) 2.548(4) no 55501
O(2) H(18) 3.162(5) no 55501
O(2) H(19) 2.542(5) no 55501
O(3) O(2) 2.266(4) yes 55501
O(3) O(4) 3.126(4) yes 55501
O(3) O(5) 3.507(5) yes 55501
O(3) O(7) 3.538(4) yes 55504
O(3) C(5) 2.713(5) yes 55501
O(3) C(6) 3.513(4) yes 55501
O(3) C(8) 3.344(4) yes 55504
O(3) C(11) 3.131(4) yes 55501
O(3) C(12) 3.549(6) yes 55501
O(3) C(14) 2.413(4) yes 55501
O(3) H(5) 2.333(5) no 55501
O(3) H(9) 3.435(4) no 55504
O(3) H(10) 2.705(4) no 55504
O(3) H(16) 3.197(6) no 55501
O(3) H(17) 3.016(4) no 55501
O(3) H(18) 2.540(4) no 55501
O(3) H(19) 2.974(4) no 55501
O(3) H(19) 2.851(5) no 55504
O(4) O(2) 2.743(3) yes 55501
O(4) O(3) 3.126(4) yes 55501
O(4) O(5) 2.248(3) yes 55501
O(4) O(6) 2.936(4) yes 55501
O(4) C(1) 2.426(4) yes 55501
O(4) C(5) 2.421(4) yes 55501
O(4) C(8) 2.704(3) yes 55501
O(4) C(12) 2.342(6) yes 55501
O(4) C(13) 3.046(3) yes 55501
O(4) H(5) 2.713(3) no 55501
O(4) H(6) 1.959(4) no 55501
O(4) H(9) 2.420(3) no 55501
O(4) H(10) 2.821(3) no 55501
O(4) H(14) 2.990(6) no 55501
O(4) H(15) 2.282(6) no 55501
O(4) H(16) 2.942(6) no 55501
O(5) O(3) 3.507(5) yes 55501
O(5) O(4) 2.248(3) yes 55501
O(5) C(5) 3.316(4) yes 55501
O(5) C(6) 2.686(4) yes 55501
O(5) C(12) 2.420(6) yes 55501
O(5) C(12) 3.389(6) yes 55502
O(5) C(14) 3.427(5) yes 55504
O(5) H(5) 2.942(5) no 55501
O(5) H(6) 2.316(5) no 55501
O(5) H(12) 3.174(6) no 65502
O(5) H(13) 3.262(5) no 65502
O(5) H(14) 2.720(6) no 55501
O(5) H(14) 2.499(6) no 55502
O(5) H(15) 3.126(5) no 55501
O(5) H(15) 3.594(6) no 55502
O(5) H(16) 2.719(7) no 55501
O(5) H(17) 2.631(5) no 55504
O(5) H(19) 3.412(6) no 55504
O(6) O(4) 2.936(4) yes 55501
O(6) O(7) 2.929(3) yes 55501
O(6) O(8) 2.903(5) yes 55502
O(6) C(2) 2.428(4) yes 55501
O(6) C(6) 2.357(3) yes 55501
O(6) C(7) 2.965(5) yes 55501
O(6) C(8) 2.405(3) yes 55501
O(6) C(9) 3.490(3) yes 55501
O(6) H(1) 2.660(4) no 55501
O(6) H(6) 2.379(3) no 55501
O(6) H(7) 2.531(4) no 55501
O(6) H(9) 2.523(4) no 55501
O(6) H(9) 2.941(4) no 55502
O(6) H(10) 3.215(3) no 55501
O(6) H(15) 3.271(5) no 55502
O(7) O(6) 2.929(3) yes 55501
O(7) O(8) 2.233(6) yes 55501
O(7) O(8) 3.403(6) yes 55502
O(7) C(1) 2.422(3) yes 55501
O(7) C(2) 2.864(3) yes 55501
O(7) C(3) 3.506(4) yes 55501
O(7) C(10) 2.322(4) yes 55501
O(7) H(1) 2.575(4) no 55501
O(7) H(3) 3.113(3) no 55501
O(7) H(9) 1.997(4) no 55501
O(7) H(10) 1.964(4) no 55501
O(7) H(11) 2.550(4) no 55501
O(7) H(12) 3.121(4) no 55501
O(7) H(13) 2.525(5) no 55501
O(7) H(20) 3.157(2) no 55501
O(8) O(7) 2.233(6) yes 55501
O(8) C(8) 2.713(5) yes 55501
O(8) C(10) 2.385(6) yes 55501
O(8) H(9) 2.321(4) no 55501
O(8) H(10) 3.365(5) no 55501
O(8) H(11) 2.992(6) no 55501
O(8) H(12) 2.486(5) no 55501
O(8) H(13) 2.959(7) no 55501
C(1) O(1) 3.124(3) yes 55501
C(1) O(2) 3.167(3) yes 55501
C(1) O(4) 2.426(4) yes 55501
C(1) O(7) 2.422(3) yes 55501
C(1) C(3) 2.531(4) yes 55501
C(1) C(4) 2.900(4) yes 55501
C(1) C(5) 2.591(3) yes 55501
C(1) C(7) 2.529(5) yes 55501
C(1) C(9) 3.434(3) yes 55501
C(1) H(1) 2.077(5) no 55501
C(1) H(2) 3.371(4) no 55501
C(1) H(3) 2.599(4) no 55501
C(1) H(5) 3.384(3) no 55501
C(1) H(6) 2.043(3) no 55501
C(1) H(7) 2.545(5) no 55501
C(1) H(8) 3.327(5) no 55501
C(1) H(9) 2.051(4) no 55501
C(1) H(10) 2.054(4) no 55501
C(1) H(20) 1.972(2) no 55501
C(2) O(1) 2.380(3) yes 55501
C(2) O(2) 3.555(4) yes 55501
C(2) O(6) 2.428(4) yes 55501
C(2) O(7) 2.864(3) yes 55501
C(2) C(4) 2.311(4) yes 55501
C(2) C(5) 2.874(4) yes 55501
C(2) C(6) 2.501(5) yes 55501
C(2) C(8) 2.558(5) yes 55501
C(2) H(2) 2.109(4) no 55501
C(2) H(3) 2.047(4) no 55501
C(2) H(4) 3.165(4) no 55501
C(2) H(6) 2.802(4) no 55501
C(2) H(7) 2.040(4) no 55501
C(2) H(8) 2.076(5) no 55501
C(2) H(9) 3.359(5) no 55501
C(2) H(10) 2.799(5) no 55501
C(2) H(20) 2.597(3) no 55501
C(3) O(1) 2.345(4) yes 55501
C(3) O(2) 2.831(5) yes 55501
C(3) O(7) 3.506(4) yes 55501
C(3) C(1) 2.531(4) yes 55501
C(3) C(5) 2.501(5) yes 55501
C(3) C(6) 2.960(5) yes 55501
C(3) C(7) 2.332(4) yes 55501
C(3) C(8) 3.091(4) yes 55501
C(3) H(1) 2.065(4) no 55501
C(3) H(4) 2.062(4) no 55501
C(3) H(5) 3.322(5) no 55501
C(3) H(6) 3.455(4) no 55501
C(3) H(7) 3.137(4) no 55501
C(3) H(8) 2.724(5) no 55501
C(3) H(10) 2.827(5) no 55501
C(3) H(11) 3.521(5) no 55504
C(4) O(2) 2.386(4) yes 55501
C(4) O(7) 3.587(4) yes 55504
C(4) C(1) 2.900(4) yes 55501
C(4) C(2) 2.311(4) yes 55501
C(4) C(6) 2.510(4) yes 55501
C(4) C(7) 2.328(5) yes 55501
C(4) C(13) 3.569(5) yes 55501
C(4) H(1) 3.156(4) no 55501
C(4) H(2) 2.083(5) no 55501
C(4) H(3) 2.050(4) no 55501
C(4) H(3) 3.565(5) no 55504
C(4) H(5) 2.064(5) no 55501
C(4) H(6) 2.802(4) no 55501
C(4) H(7) 2.998(5) no 55501
C(4) H(8) 2.921(6) no 55501
C(4) H(10) 3.497(4) no 55501
C(4) H(11) 3.322(5) no 55504
C(5) O(1) 2.389(4) yes 55501
C(5) O(3) 2.713(5) yes 55501
C(5) O(4) 2.421(4) yes 55501
C(5) O(5) 3.316(4) yes 55501
C(5) C(1) 2.591(3) yes 55501
C(5) C(2) 2.874(4) yes 55501
C(5) C(3) 2.501(5) yes 55501
C(5) C(7) 3.141(6) yes 55501
C(5) C(8) 3.302(3) yes 55501
C(5) C(11) 3.158(5) yes 55501
C(5) C(13) 2.399(5) yes 55501
C(5) H(2) 3.336(5) no 55501
C(5) H(3) 2.572(4) no 55501
C(5) H(3) 3.446(3) no 55504
C(5) H(4) 2.074(5) no 55501
C(5) H(6) 2.037(4) no 55501
C(5) H(7) 3.452(5) no 55501
C(5) H(10) 2.994(3) no 55501
C(5) H(10) 3.527(4) no 55504
C(6) O(1) 2.784(4) yes 55501
C(6) O(2) 2.452(3) yes 55501
C(6) O(3) 3.513(4) yes 55501
C(6) O(5) 2.686(4) yes 55501
C(6) O(6) 2.357(3) yes 55501
C(6) C(2) 2.501(5) yes 55501
C(6) C(3) 2.960(5) yes 55501
C(6) C(4) 2.510(4) yes 55501
C(6) C(7) 2.886(6) yes 55501
C(6) C(8) 2.519(3) yes 55501
C(6) C(11) 2.389(5) yes 55501
C(6) C(13) 3.290(4) yes 55501
C(6) H(1) 3.338(5) no 55501
C(6) H(3) 3.055(4) no 55501
C(6) H(4) 3.340(4) no 55501
C(6) H(5) 2.064(3) no 55501
C(6) H(7) 2.827(5) no 55501
C(6) H(9) 2.726(3) no 55501
C(6) H(10) 2.660(3) no 55501
C(6) H(20) 2.984(3) no 55501
C(7) O(6) 2.965(5) yes 55501
C(7) O(6) 3.374(4) yes 55502
C(7) C(1) 2.529(5) yes 55501
C(7) C(3) 2.332(4) yes 55501
C(7) C(4) 2.328(5) yes 55501
C(7) C(5) 3.141(6) yes 55501
C(7) C(6) 2.886(6) yes 55501
C(7) H(1) 2.065(4) no 55501
C(7) H(2) 2.667(4) no 55501
C(7) H(3) 3.164(5) no 55501
C(7) H(4) 3.093(5) no 55501
C(7) H(6) 2.699(6) no 55501
C(7) H(20) 2.980(4) no 55501
C(7) H(20) 3.365(4) no 55502
C(8) O(2) 3.189(3) yes 55501
C(8) O(4) 2.704(3) yes 55501
C(8) O(6) 2.405(3) yes 55501
C(8) O(8) 2.713(5) yes 55501
C(8) C(2) 2.558(5) yes 55501
C(8) C(3) 3.091(4) yes 55501
C(8) C(5) 3.302(3) yes 55501
C(8) C(6) 2.519(3) yes 55501
C(8) C(9) 2.393(4) yes 55501
C(8) H(1) 2.774(5) no 55501
C(8) H(3) 2.665(4) no 55501
C(8) H(6) 3.293(3) no 55501
C(8) H(20) 2.927(3) no 55501
C(9) O(6) 3.490(3) yes 55501
C(9) O(8) 3.456(6) yes 55502
C(9) C(1) 3.434(3) yes 55501
C(9) C(8) 2.393(4) yes 55501
C(9) H(9) 2.450(4) no 55501
C(9) H(10) 3.001(4) no 55501
C(9) H(11) 2.036(5) no 55501
C(9) H(12) 2.008(4) no 55501
C(9) H(13) 2.005(6) no 55501
C(10) O(7) 2.322(4) yes 55501
C(10) O(8) 2.385(6) yes 55501
C(10) O(8) 3.516(6) yes 55502
C(11) O(3) 3.131(4) yes 55501
C(11) C(5) 3.158(5) yes 55501
C(11) C(6) 2.389(5) yes 55501
C(11) C(13) 3.537(4) yes 55501
C(11) H(5) 3.038(4) no 55501
C(11) H(6) 2.436(5) no 55501
C(11) H(12) 3.484(5) no 65502
C(11) H(14) 2.046(7) no 55501
C(11) H(14) 3.219(6) no 55502
C(11) H(15) 1.995(6) no 55501
C(11) H(16) 2.023(7) no 55501
C(11) H(17) 3.366(5) no 55504
C(12) O(3) 3.549(6) yes 55501
C(12) O(4) 2.342(6) yes 55501
C(12) O(5) 2.420(6) yes 55501
C(12) H(12) 3.129(5) no 65502
C(12) H(13) 3.592(7) no 65501
C(13) O(4) 3.046(3) yes 55501
C(13) O(7) 3.481(4) yes 55504
C(13) C(4) 3.569(5) yes 55501
C(13) C(5) 2.399(5) yes 55501
C(13) C(6) 3.290(4) yes 55501
C(13) C(11) 3.537(4) yes 55501
C(13) H(5) 2.443(4) no 55501
C(13) H(10) 3.456(4) no 55501
C(13) H(10) 3.324(3) no 55504
C(13) H(17) 2.030(4) no 55501
C(13) H(18) 2.035(5) no 55501
C(13) H(19) 2.005(4) no 55501
C(14) O(2) 2.348(5) yes 55501
C(14) O(3) 2.413(4) yes 55501
H(1) O(1) 3.170(4) no 55501
H(1) O(6) 2.660(4) no 55501
H(1) O(7) 2.575(4) no 55501
H(1) O(8) 2.975(5) no 55502
H(1) C(1) 2.077(5) no 55501
H(1) C(3) 2.065(4) no 55501
H(1) C(4) 3.156(4) no 55501
H(1) C(6) 3.338(5) no 55501
H(1) C(7) 2.065(4) no 55501
H(1) C(8) 2.774(5) no 55501
H(2) O(1) 2.717(4) no 55501
H(2) C(1) 3.371(4) no 55501
H(2) C(2) 2.109(4) no 55501
H(2) C(4) 2.083(5) no 55501
H(2) C(5) 3.336(5) no 55501
H(2) C(7) 2.667(4) no 55501
H(3) O(1) 3.151(4) no 55501
H(3) O(2) 2.404(5) no 55501
H(3) O(7) 3.113(3) no 55501
H(3) C(1) 2.599(4) no 55501
H(3) C(2) 2.047(4) no 55501
H(3) C(4) 2.050(4) no 55501
H(3) C(5) 2.572(4) no 55501
H(3) C(6) 3.055(4) no 55501
H(3) C(7) 3.164(5) no 55501
H(3) C(8) 2.665(4) no 55501
H(4) O(1) 1.985(4) no 55501
H(4) O(2) 2.624(4) no 55501
H(4) O(7) 2.825(4) no 55504
H(4) C(2) 3.165(4) no 55501
H(4) C(3) 2.062(4) no 55501
H(4) C(5) 2.074(5) no 55501
H(4) C(6) 3.340(4) no 55501
H(4) C(7) 3.093(5) no 55501
H(4) C(9) 3.545(5) no 55504
H(4) C(10) 3.280(5) no 55504
H(5) O(1) 2.645(5) no 55501
H(5) O(2) 1.973(3) no 55501
H(5) O(3) 2.333(5) no 55501
H(5) O(4) 2.713(3) no 55501
H(5) O(5) 2.942(5) no 55501
H(5) O(7) 3.266(3) no 55504
H(5) C(1) 3.384(3) no 55501
H(5) C(3) 3.322(5) no 55501
H(5) C(3) 3.520(4) no 55504
H(5) C(4) 2.064(5) no 55501
H(5) C(6) 2.064(3) no 55501
H(5) C(8) 3.438(4) no 55504
H(5) C(11) 3.038(4) no 55501
H(5) C(13) 2.443(4) no 55501
H(6) O(1) 2.594(4) no 55501
H(6) O(2) 3.236(3) no 55501
H(6) O(4) 1.959(4) no 55501
H(6) O(5) 2.316(5) no 55501
H(6) O(6) 2.379(3) no 55501
H(6) C(1) 2.043(3) no 55501
H(6) C(2) 2.802(4) no 55501
H(6) C(3) 3.455(4) no 55501
H(6) C(4) 2.802(4) no 55501
H(6) C(5) 2.037(4) no 55501
H(6) C(7) 2.699(6) no 55501
H(6) C(8) 3.293(3) no 55501
H(6) C(11) 2.436(5) no 55501
H(6) C(12) 3.558(5) no 55502
H(7) O(1) 1.996(4) no 55501
H(7) O(6) 2.531(4) no 55501
H(7) O(6) 2.784(5) no 55502
H(7) C(1) 2.545(5) no 55501
H(7) C(2) 2.040(4) no 55501
H(7) C(3) 3.137(4) no 55501
H(7) C(4) 2.998(5) no 55501
H(7) C(5) 3.452(5) no 55501
H(7) C(6) 2.827(5) no 55501
H(8) O(1) 1.999(6) no 55501
H(8) O(6) 3.105(4) no 55502
H(8) C(1) 3.327(5) no 55501
H(8) C(2) 2.076(5) no 55501
H(8) C(3) 2.724(5) no 55501
H(8) C(4) 2.921(6) no 55501
H(9) O(2) 3.559(3) no 55501
H(9) O(4) 2.420(3) no 55501
H(9) O(6) 2.523(4) no 55501
H(9) O(7) 1.997(4) no 55501
H(9) O(8) 2.321(4) no 55501
H(9) C(1) 2.051(4) no 55501
H(9) C(2) 3.359(5) no 55501
H(9) C(6) 2.726(3) no 55501
H(9) C(9) 2.450(4) no 55501
H(10) O(2) 2.519(3) no 55501
H(10) O(4) 2.821(3) no 55501
H(10) O(6) 3.215(3) no 55501
H(10) O(7) 1.964(4) no 55501
H(10) O(8) 3.365(5) no 55501
H(10) C(1) 2.054(4) no 55501
H(10) C(2) 2.799(5) no 55501
H(10) C(3) 2.827(5) no 55501
H(10) C(4) 3.497(4) no 55501
H(10) C(5) 2.994(3) no 55501
H(10) C(6) 2.660(3) no 55501
H(10) C(9) 3.001(4) no 55501
H(10) C(13) 3.456(4) no 55501
H(11) O(7) 2.550(4) no 55501
H(11) O(8) 2.992(6) no 55501
H(11) C(9) 2.036(5) no 55501
H(12) O(7) 3.121(4) no 55501
H(12) O(8) 2.486(5) no 55501
H(12) C(9) 2.008(4) no 55501
H(13) O(7) 2.525(5) no 55501
H(13) O(8) 2.959(7) no 55501
H(13) O(8) 2.788(5) no 55502
H(13) C(9) 2.005(6) no 55501
H(13) C(9) 3.431(6) no 55502
H(13) C(10) 3.466(7) no 55502
H(14) O(4) 2.990(6) no 55501
H(14) O(5) 2.720(6) no 55501
H(14) C(10) 3.348(5) no 65502
H(14) C(11) 2.046(7) no 55501
H(15) O(4) 2.282(6) no 55501
H(15) O(5) 3.126(5) no 55501
H(15) C(11) 1.995(6) no 55501
H(16) O(3) 3.197(6) no 55501
H(16) O(4) 2.942(6) no 55501
H(16) O(5) 2.719(7) no 55501
H(16) C(10) 3.575(7) no 65501
H(16) C(11) 2.023(7) no 55501
H(16) C(14) 3.596(5) no 55504
H(17) O(2) 2.548(4) no 55501
H(17) O(3) 3.016(4) no 55501
H(17) O(8) 3.338(5) no 55504
H(17) C(9) 3.291(5) no 55504
H(17) C(10) 3.419(7) no 55504
H(17) C(13) 2.030(4) no 55501
H(18) O(2) 3.162(5) no 55501
H(18) O(3) 2.540(4) no 55501
H(18) C(13) 2.035(5) no 55501
H(19) O(2) 2.542(5) no 55501
H(19) O(3) 2.974(4) no 55501
H(19) C(13) 2.005(4) no 55501
H(20) O(4) 3.444(2) no 55502
H(20) O(6) 3.521(3) no 55502
H(20) O(7) 3.157(2) no 55501
H(20) O(8) 2.317(4) no 55502
H(20) C(1) 1.972(2) no 55501
H(20) C(2) 2.597(3) no 55501
H(20) C(6) 2.984(3) no 55501
H(20) C(7) 2.980(4) no 55501
H(20) C(8) 2.927(3) no 55501
H(20) C(8) 3.176(3) no 55502
H(20) C(9) 3.297(4) no 55502

loop_
_geom_torsion_atom_site_label_1
_geom_torsion_atom_site_label_2
_geom_torsion_atom_site_label_3
_geom_torsion_atom_site_label_4
_geom_torsion
_geom_torsion_publ_flag
C(7) O(1) C(4) C(3) 21.9(4) yes
C(7) O(1) C(4) C(5) -95.6(3) yes
C(7) O(1) C(4) H(4) 142.9(4) no
C(4) O(1) C(7) C(2) 8.3(4) yes
C(4) O(1) C(7) H(7) 125.8(4) no
C(4) O(1) C(7) H(8) -113.1(4) no
C(13) O(2) C(5) C(4) 142.9(2) yes
C(13) O(2) C(5) C(6) -97.6(2) yes
C(13) O(2) C(5) H(5) 24.0(4) no
C(5) O(2) C(13) O(3) -2.9(4) yes
C(5) O(2) C(13) C(14) 176.7(2) yes
C(11) O(4) C(6) C(1) -146.0(2) yes
C(11) O(4) C(6) C(5) 88.0(2) yes
C(11) O(4) C(6) H(6) -28.9(3) no
C(6) O(4) C(11) O(5) 4.1(4) yes
C(6) O(4) C(11) C(12) -175.9(3) yes
H(20) O(6) C(1) C(2) 16.8(4) no
H(20) O(6) C(1) C(6) 134.3(4) no
H(20) O(6) C(1) C(8) -107.7(4) no
C(9) O(7) C(8) C(1) -118.9(3) yes
C(9) O(7) C(8) H(9) 1.5(4) no
C(9) O(7) C(8) H(10) 122.0(3) no
C(8) O(7) C(9) O(8) -0.1(5) yes
C(8) O(7) C(9) C(10) -179(359) yes
O(6) C(1) C(2) C(3) 173.9(2) yes
O(6) C(1) C(2) C(7) 63.2(3) yes
O(6) C(1) C(2) H(1) -61.5(3) no
C(6) C(1) C(2) C(3) 58.9(3) yes
C(6) C(1) C(2) C(7) -51.8(3) yes
C(6) C(1) C(2) H(1) -176.5(3) no
C(8) C(1) C(2) C(3) -64.3(3) yes
C(8) C(1) C(2) C(7) -175.0(2) yes
C(8) C(1) C(2) H(1) 60.3(4) no
O(6) C(1) C(6) O(4) 77.7(3) yes
O(6) C(1) C(6) C(5) -160.0(2) yes
O(6) C(1) C(6) H(6) -39.4(4) no
C(2) C(1) C(6) O(4) -164.1(2) yes
C(2) C(1) C(6) C(5) -41.9(3) yes
C(2) C(1) C(6) H(6) 78.8(3) no
C(8) C(1) C(6) O(4) -39.2(2) yes
C(8) C(1) C(6) C(5) 83.1(3) yes
C(8) C(1) C(6) H(6) -156.3(3) no
O(6) C(1) C(8) O(7) 71.8(3) yes
O(6) C(1) C(8) H(9) -50.0(4) no
O(6) C(1) C(8) H(10) -169.8(3) no
C(2) C(1) C(8) O(7) -50.9(3) yes
C(2) C(1) C(8) H(9) -172.7(3) no
C(2) C(1) C(8) H(10) 67.5(4) no
C(6) C(1) C(8) O(7) -173.5(2) yes
C(6) C(1) C(8) H(9) 64.7(3) no
C(6) C(1) C(8) H(10) -55.1(4) no
C(1) C(2) C(3) C(4) -72.6(3) yes
C(1) C(2) C(3) H(2) 166.3(3) no
C(1) C(2) C(3) H(3) 42.9(5) no
C(7) C(2) C(3) C(4) 45.6(3) yes
C(7) C(2) C(3) H(2) -75.5(4) no
C(7) C(2) C(3) H(3) 161.1(4) no
H(1) C(2) C(3) C(4) 162.5(4) no
H(1) C(2) C(3) H(2) 41.4(5) no
H(1) C(2) C(3) H(3) -82.0(5) no
C(1) C(2) C(7) O(1) 83.8(3) yes
C(1) C(2) C(7) H(7) -34.7(6) no
C(1) C(2) C(7) H(8) -155.7(4) no
C(3) C(2) C(7) O(1) -34.3(4) yes
C(3) C(2) C(7) H(7) -152.9(5) no
C(3) C(2) C(7) H(8) 86.1(4) no
H(1) C(2) C(7) O(1) -151.1(3) no
H(1) C(2) C(7) H(7) 90.4(6) no
H(1) C(2) C(7) H(8) -30.7(5) no
C(2) C(3) C(4) O(1) -42.8(3) yes
C(2) C(3) C(4) C(5) 72.6(3) yes
C(2) C(3) C(4) H(4) -163.4(4) no
H(2) C(3) C(4) O(1) 79.2(4) no
H(2) C(3) C(4) C(5) -165.3(3) no
H(2) C(3) C(4) H(4) -41.4(6) no
H(3) C(3) C(4) O(1) -157.3(3) no
H(3) C(3) C(4) C(5) -41.9(4) no
H(3) C(3) C(4) H(4) 82.0(5) no
O(1) C(4) C(5) O(2) 173.5(2) yes
O(1) C(4) C(5) C(6) 53.4(3) yes
O(1) C(4) C(5) H(5) -68.3(4) no
C(3) C(4) C(5) O(2) 59.2(3) yes
C(3) C(4) C(5) C(6) -60.8(3) yes
C(3) C(4) C(5) H(5) 177.5(3) no
H(4) C(4) C(5) O(2) -65.0(3) no
H(4) C(4) C(5) C(6) 174.9(3) no
H(4) C(4) C(5) H(5) 53.2(4) no
O(2) C(5) C(6) O(4) 48.0(3) yes
O(2) C(5) C(6) C(1) -74.3(3) yes
O(2) C(5) C(6) H(6) 165.0(3) no
C(4) C(5) C(6) O(4) 165.3(2) yes
C(4) C(5) C(6) C(1) 43.1(3) yes
C(4) C(5) C(6) H(6) -77.6(3) no
H(5) C(5) C(6) O(4) -73.0(3) no
H(5) C(5) C(6) C(1) 164.8(3) no
H(5) C(5) C(6) H(6) 44.1(5) no
O(7) C(9) C(10) H(11) 59.4(6) no
O(7) C(9) C(10) H(12) -179(719) no
O(7) C(9) C(10) H(13) -61.0(5) no
O(8) C(9) C(10) H(11) -120.3(6) no
O(8) C(9) C(10) H(12) 0.3(7) no
O(8) C(9) C(10) H(13) 119.2(5) no
O(4) C(11) C(12) H(14) -121.9(4) no
O(4) C(11) C(12) H(15) -2.0(6) no
O(4) C(11) C(12) H(16) 116.7(4) no
O(5) C(11) C(12) H(14) 58.1(6) no
O(5) C(11) C(12) H(15) 177.9(5) no
O(5) C(11) C(12) H(16) -63.3(6) no
O(2) C(13) C(14) H(17) 57.9(5) no
O(2) C(13) C(14) H(18) 179.0(4) no
O(2) C(13) C(14) H(19) -61.4(6) no
O(3) C(13) C(14) H(17) -122.5(5) no
O(3) C(13) C(14) H(18) -1.5(6) no
O(3) C(13) C(14) H(19) 118.1(5) no
